data_1570918
loop_
_publ_author_name
'Kamma, Koteswara Rao'
'Cho, Joungmo'
'Won, Hyo Jun'
'Nam, So-Yeon'
'Le, Ngan Hong'
'Jung, Je Hyeong'
'Lee, Kee-In'

_publ_section_title
;
 Synthetic Studies toward 5,6,7,3',4'-Monomethoxytetrahydroxyflavones:
 Synthesis of Pedalitin.
;
_journal_issue 2
_journal_name_full 'Molecules (Basel, Switzerland)'
_journal_page_first 513
_journal_paper_doi 10.3390/molecules29020513
_journal_volume 29
_journal_year 2024
_chemical_absolute_configuration unk
_chemical_formula_sum 'C19 H18 O8'
_chemical_formula_weight 374.33
_chemical_name_common Bat-intermediate-down
_space_group_crystal_system orthorhombic
_space_group_IT_number 33
_space_group_name_Hall 'P 2c -2n'
_space_group_name_H-M_alt 'P n a 21'
_atom_sites_solution_hydrogens geom
_cell_angle_alpha 90
_cell_angle_beta 90
_cell_angle_gamma 90
_cell_formula_units_Z 4
_cell_length_a 8.2312(19)
_cell_length_b 16.306(3)
_cell_length_c 12.099(3)
_cell_measurement_reflns_used 4917
_cell_measurement_temperature 100.0(10)
_cell_measurement_theta_max 27.4284
_cell_measurement_theta_min 2.4982
_cell_volume 1623.9(6)
_computing_cell_refinement 'Bruker SAINT'
_computing_data_collection 'Bruker APEX II'
_computing_data_reduction 'Bruker SAINT'
_computing_molecular_graphics 'Bruker SHELXTL'
_computing_publication_material 'Bruker SHELXTL'
_computing_structure_refinement 'SHELXL-2018/3 (Sheldrick, 2018)'
_computing_structure_solution 'SHELXT 2014/5 (Sheldrick, 2014)'
_diffrn_ambient_temperature 100.0(10)
_diffrn_detector_area_resol_mean 8.3333
_diffrn_measured_fraction_theta_full 0.999
_diffrn_measured_fraction_theta_max 0.999
_diffrn_measurement_device_type 'Bruker APEX-II CCD'
_diffrn_measurement_method 'f and w scans'
_diffrn_radiation_monochromator 'Graphite crystal'
_diffrn_radiation_type MoKa
_diffrn_radiation_wavelength 0.71073
_diffrn_reflns_av_R_equivalents 0.0529
_diffrn_reflns_av_unetI/netI 0.0430
_diffrn_reflns_limit_h_max 10
_diffrn_reflns_limit_h_min -10
_diffrn_reflns_limit_k_max 21
_diffrn_reflns_limit_k_min -19
_diffrn_reflns_limit_l_max 14
_diffrn_reflns_limit_l_min -15
_diffrn_reflns_number 22072
_diffrn_reflns_theta_full 25.24
_diffrn_reflns_theta_max 27.48
_diffrn_reflns_theta_min 2.10
_exptl_absorpt_coefficient_mu 0.121
_exptl_absorpt_correction_type none
_exptl_absorpt_process_details
;
;
_exptl_crystal_colour yellow
_exptl_crystal_density_diffrn 1.531
_exptl_crystal_density_method 'not measured'
_exptl_crystal_description block
_exptl_crystal_F_000 784
_exptl_crystal_size_max 0.200
_exptl_crystal_size_mid 0.100
_exptl_crystal_size_min 0.100
_refine_diff_density_max 0.284
_refine_diff_density_min -0.206
_refine_ls_abs_structure_details
;

Flack x determined using 1185 quotients [(I+)-(I-)]/[(I+)+(I-)]
(Parsons, Flack and Wagner, Acta Cryst. B69 (2013) 249-259).
;
_refine_ls_abs_structure_Flack -0.6(5)
_refine_ls_extinction_method none
_refine_ls_goodness_of_fit_ref 1.087
_refine_ls_hydrogen_treatment refxyz
_refine_ls_matrix_type full
_refine_ls_number_parameters 248
_refine_ls_number_reflns 3543
_refine_ls_number_restraints 1
_refine_ls_restrained_S_all 1.086
_refine_ls_R_factor_all 0.0552
_refine_ls_R_factor_gt 0.0492
_refine_ls_shift/su_max 0.001
_refine_ls_shift/su_mean 0.000
_refine_ls_structure_factor_coef Fsqd
_refine_ls_weighting_details 'w=1/[\s^2^(Fo^2^)+(0.0432P)^2^+0.7303P] where P=(Fo^2^+2Fc^2^)/3'
_refine_ls_weighting_scheme calc
_refine_ls_wR_factor_gt 0.1038
_refine_ls_wR_factor_ref 0.1065
_reflns_Friedel_coverage 0.816
_reflns_Friedel_fraction_full 0.940
_reflns_Friedel_fraction_max 0.897
_reflns_number_gt 3236
_reflns_number_total 3543
_reflns_threshold_expression 'I > 2\s(I)'
_cod_data_source_file 4_CIF.cif
_cod_data_source_block 20220418LT
_cod_database_code 1570918

loop_
_space_group_symop_operation_xyz
'x, y, z'
'-x, -y, z+1/2'
'-x+1/2, y+1/2, z+1/2'
'x+1/2, -y+1/2, z'

loop_
_atom_site_type_symbol
_atom_site_label
_atom_site_fract_x
_atom_site_fract_y
_atom_site_fract_z
_atom_site_U_iso_or_equiv
_atom_site_adp_type
_atom_site_calc_flag
_atom_site_refinement_flags_adp
_atom_site_refinement_flags_occupancy
_atom_site_refinement_flags_posn
_atom_site_occupancy
_atom_site_disorder_assembly
_atom_site_disorder_group
O O1 0.5281(3) 0.22574(13) 0.51272(19) 0.0179(5) Uani d . . . 1 . .
C C2 0.4418(4) 0.2612(2) 0.4278(3) 0.0176(7) Uani d . . . 1 . .
C C3 0.4363(4) 0.3437(2) 0.4198(3) 0.0180(7) Uani d . . . 1 . .
C C4 0.5220(4) 0.3975(2) 0.4965(3) 0.0174(7) Uani d . . . 1 . .
C C5 0.6119(4) 0.3567(2) 0.5849(3) 0.0175(7) Uani d . . . 1 . .
C C6 0.7039(4) 0.39714(19) 0.6689(3) 0.0192(7) Uani d . . . 1 . .
C C7 0.7931(4) 0.3526(2) 0.7452(3) 0.0189(7) Uani d . . . 1 . .
C C8 0.7821(4) 0.2658(2) 0.7471(3) 0.0175(7) Uani d . . . 1 . .
C C9 0.6923(4) 0.2254(2) 0.6684(3) 0.0179(7) Uani d . . . 1 . .
H H9 0.685966 0.167186 0.668254 0.021000 Uiso calc U . R 1 . .
C C10 0.6105(4) 0.27132(19) 0.5887(3) 0.0167(7) Uani d . . . 1 . .
C C11 0.3719(4) 0.1988(2) 0.3541(3) 0.0176(7) Uani d . . . 1 . .
C C12 0.2604(4) 0.2180(2) 0.2702(3) 0.0175(7) Uani d . . . 1 . .
H H12 0.228426 0.273430 0.259457 0.021000 Uiso calc U . R 1 . .
C C13 0.1962(4) 0.1573(2) 0.2027(3) 0.0182(7) Uani d . . . 1 . .
C C14 0.2424(4) 0.0753(2) 0.2188(3) 0.0188(7) Uani d . . . 1 . .
C C15 0.3545(4) 0.0565(2) 0.3003(3) 0.0208(7) Uani d . . . 1 . .
H H15 0.387628 0.001175 0.310358 0.025000 Uiso calc U . R 1 . .
C C16 0.4189(4) 0.1172(2) 0.3673(3) 0.0195(7) Uani d . . . 1 . .
H H16 0.495740 0.103205 0.422798 0.023000 Uiso calc U . R 1 . .
O O17 0.0891(3) 0.17042(14) 0.1172(2) 0.0214(5) Uani d . . . 1 . .
C C18 0.0802(5) 0.2525(2) 0.0762(3) 0.0231(8) Uani d . . . 1 . .
H H18A 0.013891 0.253621 0.008955 0.035000 Uiso calc U . R 1 . .
H H18B 0.189826 0.272304 0.059303 0.035000 Uiso calc U . R 1 . .
H H18C 0.030719 0.287958 0.132331 0.035000 Uiso calc U . R 1 . .
O O19 0.1852(3) 0.01310(14) 0.1551(2) 0.0244(6) Uani d . . . 1 . .
H H19 0.118627 0.031748 0.108935 0.037000 Uiso calc U . R 1 . .
O O20 0.3543(3) 0.38092(15) 0.3362(2) 0.0235(5) Uani d . . . 1 . .
H H20 0.361816 0.432041 0.343006 0.035000 Uiso calc U . R 1 . .
O O21 0.5135(3) 0.47273(14) 0.4809(2) 0.0201(5) Uani d . . . 1 . .
O O22 0.7002(3) 0.48050(14) 0.6799(2) 0.0228(6) Uani d . . . 1 . .
C C23 0.8162(5) 0.5234(2) 0.6128(3) 0.0291(9) Uani d . . . 1 . .
H H23A 0.810024 0.582267 0.628384 0.044000 Uiso calc U . R 1 . .
H H23B 0.792115 0.513713 0.534520 0.044000 Uiso calc U . R 1 . .
H H23C 0.925804 0.503426 0.629547 0.044000 Uiso calc U . R 1 . .
O O24 0.8952(3) 0.39237(15) 0.8173(2) 0.0219(5) Uani d . . . 1 . .
C C25 0.8231(5) 0.4097(2) 0.9236(3) 0.0250(8) Uani d . . . 1 . .
H H25A 0.900908 0.439869 0.969397 0.038000 Uiso calc U . R 1 . .
H H25B 0.794500 0.358014 0.960149 0.038000 Uiso calc U . R 1 . .
H H25C 0.724964 0.442807 0.913258 0.038000 Uiso calc U . R 1 . .
O O26 0.8661(3) 0.22911(14) 0.8307(2) 0.0209(5) Uani d . . . 1 . .
C C27 0.8424(4) 0.1427(2) 0.8445(3) 0.0218(8) Uani d . . . 1 . .
H H27A 0.902728 0.123843 0.909604 0.033000 Uiso calc U . R 1 . .
H H27B 0.881883 0.113740 0.778809 0.033000 Uiso calc U . R 1 . .
H H27C 0.726474 0.131287 0.854685 0.033000 Uiso calc U . R 1 . .

loop_
_atom_site_aniso_label
_atom_site_aniso_U_11
_atom_site_aniso_U_22
_atom_site_aniso_U_33
_atom_site_aniso_U_12
_atom_site_aniso_U_13
_atom_site_aniso_U_23
O1 0.0196(12) 0.0168(12) 0.0174(12) 0.0009(10) -0.0014(10) -0.0001(10)
C2 0.0148(16) 0.0204(18) 0.0175(16) 0.0007(13) 0.0029(14) -0.0014(14)
C3 0.0148(16) 0.0202(17) 0.0190(17) 0.0020(13) 0.0032(14) 0.0013(14)
C4 0.0147(16) 0.0187(17) 0.0187(17) 0.0014(13) 0.0067(14) -0.0031(14)
C5 0.0187(17) 0.0154(16) 0.0185(16) -0.0022(13) 0.0056(13) -0.0021(14)
C6 0.0206(17) 0.0147(16) 0.0222(17) -0.0011(14) 0.0076(15) 0.0008(15)
C7 0.0180(17) 0.0200(17) 0.0186(17) -0.0071(14) 0.0026(14) -0.0056(15)
C8 0.0158(16) 0.0188(17) 0.0178(17) 0.0002(13) 0.0048(14) 0.0025(14)
C9 0.0204(17) 0.0128(15) 0.0205(17) -0.0023(13) 0.0038(14) -0.0018(14)
C10 0.0170(16) 0.0155(16) 0.0177(16) -0.0047(13) 0.0032(13) -0.0010(14)
C11 0.0148(16) 0.0204(17) 0.0175(17) -0.0023(14) 0.0052(14) -0.0022(14)
C12 0.0201(17) 0.0121(16) 0.0203(17) -0.0003(13) 0.0053(14) -0.0008(13)
C13 0.0138(16) 0.0222(17) 0.0185(17) -0.0016(14) 0.0036(14) 0.0009(14)
C14 0.0206(17) 0.0183(17) 0.0175(16) -0.0051(13) 0.0042(14) -0.0008(14)
C15 0.0227(18) 0.0180(17) 0.0218(18) -0.0001(14) 0.0012(15) 0.0017(14)
C16 0.0180(17) 0.0234(19) 0.0170(17) -0.0026(14) -0.0005(14) -0.0004(14)
O17 0.0245(13) 0.0178(12) 0.0220(13) -0.0022(10) -0.0043(11) -0.0013(10)
C18 0.026(2) 0.0221(18) 0.0216(18) 0.0032(15) -0.0013(16) -0.0005(15)
O19 0.0329(15) 0.0175(12) 0.0228(13) -0.0043(11) -0.0103(12) -0.0008(10)
O20 0.0288(13) 0.0166(12) 0.0251(13) 0.0015(11) -0.0063(12) -0.0009(10)
O21 0.0224(13) 0.0144(12) 0.0235(13) 0.0016(10) 0.0004(11) -0.0035(10)
O22 0.0319(14) 0.0128(11) 0.0236(13) -0.0047(10) 0.0039(11) -0.0020(10)
C23 0.037(2) 0.0214(19) 0.029(2) -0.0091(16) -0.0004(18) 0.0047(17)
O24 0.0242(12) 0.0229(13) 0.0185(12) -0.0083(10) 0.0022(10) -0.0052(11)
C25 0.029(2) 0.0268(19) 0.0194(17) -0.0014(16) 0.0018(16) -0.0042(16)
O26 0.0245(12) 0.0175(12) 0.0205(13) -0.0029(10) -0.0042(11) -0.0008(10)
C27 0.0278(19) 0.0167(17) 0.0208(18) 0.0009(14) -0.0051(16) 0.0005(15)

loop_
_atom_type_symbol
_atom_type_description
_atom_type_scat_dispersion_real
_atom_type_scat_dispersion_imag
_atom_type_scat_source
C C 0.0033 0.0016 'International Tables Vol C Tables 4.2.6.8 and 6.1.1.4'
H H 0.0000 0.0000 'International Tables Vol C Tables 4.2.6.8 and 6.1.1.4'
O O 0.0106 0.0060 'International Tables Vol C Tables 4.2.6.8 and 6.1.1.4'

loop_
_geom_angle_atom_site_label_1
_geom_angle_atom_site_label_2
_geom_angle_atom_site_label_3
_geom_angle_site_symmetry_1
_geom_angle_site_symmetry_3
_geom_angle
_geom_angle_publ_flag
C10 O1 C2 . . 122.1(3) ?
C3 C2 O1 . . 119.3(3) ?
C3 C2 C11 . . 129.3(3) ?
O1 C2 C11 . . 111.4(3) ?
C2 C3 O20 . . 121.0(3) ?
C2 C3 C4 . . 122.6(3) ?
O20 C3 C4 . . 116.4(3) ?
O21 C4 C3 . . 118.0(3) ?
O21 C4 C5 . . 126.1(3) ?
C3 C4 C5 . . 115.9(3) ?
C10 C5 C6 . . 116.3(3) ?
C10 C5 C4 . . 118.3(3) ?
C6 C5 C4 . . 125.4(3) ?
O22 C6 C7 . . 117.9(3) ?
O22 C6 C5 . . 121.1(3) ?
C7 C6 C5 . . 120.9(3) ?
O24 C7 C6 . . 120.0(3) ?
O24 C7 C8 . . 120.0(3) ?
C6 C7 C8 . . 120.0(3) ?
O26 C8 C9 . . 125.2(3) ?
O26 C8 C7 . . 114.7(3) ?
C9 C8 C7 . . 120.1(3) ?
C8 C9 C10 . . 118.8(3) ?
C8 C9 H9 . . 120.600000 ?
C10 C9 H9 . . 120.600000 ?
O1 C10 C5 . . 121.8(3) ?
O1 C10 C9 . . 114.4(3) ?
C5 C10 C9 . . 123.7(3) ?
C16 C11 C12 . . 118.5(3) ?
C16 C11 C2 . . 118.8(3) ?
C12 C11 C2 . . 122.7(3) ?
C13 C12 C11 . . 121.0(3) ?
C13 C12 H12 . . 119.500000 ?
C11 C12 H12 . . 119.500000 ?
O17 C13 C12 . . 125.1(3) ?
O17 C13 C14 . . 115.2(3) ?
C12 C13 C14 . . 119.7(3) ?
O19 C14 C15 . . 118.0(3) ?
O19 C14 C13 . . 122.6(3) ?
C15 C14 C13 . . 119.4(3) ?
C14 C15 C16 . . 120.9(3) ?
C14 C15 H15 . . 119.600000 ?
C16 C15 H15 . . 119.600000 ?
C15 C16 C11 . . 120.5(3) ?
C15 C16 H16 . . 119.700000 ?
C11 C16 H16 . . 119.700000 ?
C13 O17 C18 . . 116.0(3) ?
O17 C18 H18A . . 109.500000 ?
O17 C18 H18B . . 109.500000 ?
H18A C18 H18B . . 109.500000 ?
O17 C18 H18C . . 109.500000 ?
H18A C18 H18C . . 109.500000 ?
H18B C18 H18C . . 109.500000 ?
C14 O19 H19 . . 109.500000 ?
C3 O20 H20 . . 109.500000 ?
C6 O22 C23 . . 114.5(3) ?
O22 C23 H23A . . 109.500000 ?
O22 C23 H23B . . 109.500000 ?
H23A C23 H23B . . 109.500000 ?
O22 C23 H23C . . 109.500000 ?
H23A C23 H23C . . 109.500000 ?
H23B C23 H23C . . 109.500000 ?
C7 O24 C25 . . 113.9(3) ?
O24 C25 H25A . . 109.500000 ?
O24 C25 H25B . . 109.500000 ?
H25A C25 H25B . . 109.500000 ?
O24 C25 H25C . . 109.500000 ?
H25A C25 H25C . . 109.500000 ?
H25B C25 H25C . . 109.500000 ?
C8 O26 C27 . . 116.7(3) ?
O26 C27 H27A . . 109.500000 ?
O26 C27 H27B . . 109.500000 ?
H27A C27 H27B . . 109.500000 ?
O26 C27 H27C . . 109.500000 ?
H27A C27 H27C . . 109.500000 ?
H27B C27 H27C . . 109.500000 ?

loop_
_geom_bond_atom_site_label_1
_geom_bond_atom_site_label_2
_geom_bond_site_symmetry_2
_geom_bond_distance
_geom_bond_publ_flag
O1 C10 . 1.363(4) ?
O1 C2 . 1.376(4) ?
C2 C3 . 1.349(5) ?
C2 C11 . 1.470(5) ?
C3 O20 . 1.360(4) ?
C3 C4 . 1.460(5) ?
C4 O21 . 1.243(4) ?
C4 C5 . 1.461(5) ?
C5 C10 . 1.394(5) ?
C5 C6 . 1.428(5) ?
C6 O22 . 1.366(4) ?
C6 C7 . 1.386(5) ?
C7 O24 . 1.375(4) ?
C7 C8 . 1.418(5) ?
C8 O26 . 1.363(4) ?
C8 C9 . 1.375(5) ?
C9 C10 . 1.394(5) ?
C9 H9 . 0.950000 ?
C11 C16 . 1.394(5) ?
C11 C12 . 1.404(5) ?
C12 C13 . 1.388(5) ?
C12 H12 . 0.950000 ?
C13 O17 . 1.376(4) ?
C13 C14 . 1.403(5) ?
C14 O19 . 1.358(4) ?
C14 C15 . 1.385(5) ?
C15 C16 . 1.386(5) ?
C15 H15 . 0.950000 ?
C16 H16 . 0.950000 ?
O17 C18 . 1.429(4) ?
C18 H18A . 0.980000 ?
C18 H18B . 0.980000 ?
C18 H18C . 0.980000 ?
O19 H19 . 0.840000 ?
O20 H20 . 0.840000 ?
O22 C23 . 1.435(4) ?
C23 H23A . 0.980000 ?
C23 H23B . 0.980000 ?
C23 H23C . 0.980000 ?
O24 C25 . 1.444(4) ?
C25 H25A . 0.980000 ?
C25 H25B . 0.980000 ?
C25 H25C . 0.980000 ?
O26 C27 . 1.433(4) ?
C27 H27A . 0.980000 ?
C27 H27B . 0.980000 ?
C27 H27C . 0.980000 ?

loop_
_geom_hbond_atom_site_label_D
_geom_hbond_atom_site_label_H
_geom_hbond_atom_site_label_A
_geom_hbond_site_symmetry_A
_geom_hbond_distance_DH
_geom_hbond_distance_HA
_geom_hbond_distance_DA
_geom_hbond_angle_DHA
_geom_hbond_publ_flag
C12 H12 O20 . 0.95 2.24 2.879(4) 124.1 ?
C15 H15 O24 3_644 0.95 2.52 3.383(4) 151.2 ?
C18 H18A O26 1_454 0.98 2.51 3.475(4) 168.9 ?
O19 H19 O17 . 0.84 2.28 2.724(3) 113.6 ?
O19 H19 O21 3_544 0.84 2.12 2.749(3) 131.0 ?
O20 H20 O21 . 0.84 2.19 2.650(3) 114.7 ?
O20 H20 O22 2_664 0.84 2.49 2.980(3) 118.4 ?
C23 H23B O21 . 0.98 2.48 3.072(5) 119.0 ?
C25 H25B O17 4_556 0.98 2.59 3.302(5) 130.0 ?
C25 H25C O21 2_665 0.98 2.53 3.440(5) 153.8 ?
C27 H27B O19 2_655 0.98 2.61 3.428(4) 140.9 ?

loop_
_geom_torsion_atom_site_label_1
_geom_torsion_atom_site_label_2
_geom_torsion_atom_site_label_3
_geom_torsion_atom_site_label_4
_geom_torsion_site_symmetry_1
_geom_torsion_site_symmetry_2
_geom_torsion_site_symmetry_3
_geom_torsion_site_symmetry_4
_geom_torsion
_geom_torsion_publ_flag
C10 O1 C2 C3 . . . . -0.8(5) ?
C10 O1 C2 C11 . . . . 176.8(3) ?
O1 C2 C3 O20 . . . . 179.0(3) ?
C11 C2 C3 O20 . . . . 1.9(6) ?
O1 C2 C3 C4 . . . . 1.5(5) ?
C11 C2 C3 C4 . . . . -175.7(3) ?
C2 C3 C4 O21 . . . . 178.0(3) ?
O20 C3 C4 O21 . . . . 0.4(4) ?
C2 C3 C4 C5 . . . . -1.3(5) ?
O20 C3 C4 C5 . . . . -179.0(3) ?
O21 C4 C5 C10 . . . . -178.7(3) ?
C3 C4 C5 C10 . . . . 0.6(5) ?
O21 C4 C5 C6 . . . . 0.8(6) ?
C3 C4 C5 C6 . . . . -179.9(3) ?
C10 C5 C6 O22 . . . . -173.3(3) ?
C4 C5 C6 O22 . . . . 7.3(5) ?
C10 C5 C6 C7 . . . . 3.5(5) ?
C4 C5 C6 C7 . . . . -176.0(3) ?
O22 C6 C7 O24 . . . . -10.6(5) ?
C5 C6 C7 O24 . . . . 172.6(3) ?
O22 C6 C7 C8 . . . . 171.0(3) ?
C5 C6 C7 C8 . . . . -5.8(5) ?
O24 C7 C8 O26 . . . . 6.1(5) ?
C6 C7 C8 O26 . . . . -175.5(3) ?
O24 C7 C8 C9 . . . . -173.7(3) ?
C6 C7 C8 C9 . . . . 4.7(5) ?
O26 C8 C9 C10 . . . . 179.0(3) ?
C7 C8 C9 C10 . . . . -1.2(5) ?
C2 O1 C10 C5 . . . . 0.1(5) ?
C2 O1 C10 C9 . . . . -179.5(3) ?
C6 C5 C10 O1 . . . . -179.6(3) ?
C4 C5 C10 O1 . . . . 0.0(5) ?
C6 C5 C10 C9 . . . . 0.1(5) ?
C4 C5 C10 C9 . . . . 179.6(3) ?
C8 C9 C10 O1 . . . . 178.5(3) ?
C8 C9 C10 C5 . . . . -1.2(5) ?
C3 C2 C11 C16 . . . . 167.9(3) ?
O1 C2 C11 C16 . . . . -9.4(4) ?
C3 C2 C11 C12 . . . . -11.6(6) ?
O1 C2 C11 C12 . . . . 171.0(3) ?
C16 C11 C12 C13 . . . . 0.9(5) ?
C2 C11 C12 C13 . . . . -179.5(3) ?
C11 C12 C13 O17 . . . . -178.6(3) ?
C11 C12 C13 C14 . . . . 0.4(5) ?
O17 C13 C14 O19 . . . . -0.4(5) ?
C12 C13 C14 O19 . . . . -179.4(3) ?
O17 C13 C14 C15 . . . . 177.6(3) ?
C12 C13 C14 C15 . . . . -1.5(5) ?
O19 C14 C15 C16 . . . . 179.3(3) ?
C13 C14 C15 C16 . . . . 1.3(5) ?
C14 C15 C16 C11 . . . . 0.1(5) ?
C12 C11 C16 C15 . . . . -1.1(5) ?
C2 C11 C16 C15 . . . . 179.3(3) ?
C12 C13 O17 C18 . . . . 18.3(5) ?
C14 C13 O17 C18 . . . . -160.7(3) ?
C7 C6 O22 C23 . . . . 96.1(4) ?
C5 C6 O22 C23 . . . . -87.1(4) ?
C6 C7 O24 C25 . . . . 95.1(4) ?
C8 C7 O24 C25 . . . . -86.5(4) ?
C9 C8 O26 C27 . . . . -7.8(5) ?
C7 C8 O26 C27 . . . . 172.4(3) ?
